data_7029978
loop_
_publ_author_name
'Kundu, Tanaya'
'Schweinfurth, David'
'Sarkar, Biprajit'
'Mondal, Tapan Kumar'
'Fiedler, Jan'
'Mobin, Shaikh M.'
'Puranik, Vedavati G.'
'Kaim, Wolfgang'
'Lahiri, Goutam Kumar'

_publ_section_title
;
 Strong metal-metal coupling in mixed-valent intermediates
 [Cl(L)Ru(\m-tppz)Ru(L)Cl]+, L = \b-diketonato ligands, tppz =
 2,3,5,6-tetrakis(2-pyridyl)pyrazine.
;
_journal_issue 43
_journal_name_full 'Dalton transactions (Cambridge, England : 2003)'
_journal_page_first 13429
_journal_page_last 13440
_journal_paper_doi 10.1039/c2dt31763j
_journal_volume 41
_journal_year 2012
_chemical_formula_sum 'C34 H30 Cl2 N6 O4 Ru2'
_chemical_formula_weight 859.68
_chemical_name_systematic
;
?
;
_space_group_IT_number 14
_symmetry_cell_setting monoclinic
_symmetry_space_group_name_Hall '-P 2ybc'
_symmetry_space_group_name_H-M 'P 1 21/c 1'
_atom_sites_solution_hydrogens geom
_atom_sites_solution_primary direct
_atom_sites_solution_secondary difmap
_audit_creation_method SHELXL-97
_cell_angle_alpha 90.00
_cell_angle_beta 94.136(3)
_cell_angle_gamma 90.00
_cell_formula_units_Z 2
_cell_length_a 12.2324(3)
_cell_length_b 8.4934(2)
_cell_length_c 15.8447(5)
_cell_measurement_reflns_used 6233
_cell_measurement_temperature 150(2)
_cell_measurement_theta_max 32.7707
_cell_measurement_theta_min 3.2398
_cell_volume 1641.89(8)
_computing_cell_refinement 'CrysAlis RED, Oxford Diffraction Ltd.,'
_computing_data_collection 'CrysAlis CCD, Oxford Diffraction Ltd.,'
_computing_data_reduction 'CrysAlis RED, Oxford Diffraction Ltd.,'
_computing_molecular_graphics Ortep3
_computing_publication_material Shelx97
_computing_structure_refinement 'SHELXL-97 (Sheldrick, 1997)'
_computing_structure_solution 'SHELXS-97 (Sheldrick, 1997)'
_diffrn_ambient_temperature 150(2)
_diffrn_detector_area_resol_mean 15.9948
_diffrn_measured_fraction_theta_full 0.998
_diffrn_measured_fraction_theta_max 0.998
_diffrn_measurement_device_type 'OXFORD DIFFRACTION XCALIBUR-S'
_diffrn_measurement_method \w/q-scan
_diffrn_radiation_monochromator graphite
_diffrn_radiation_source 'Enhance (Mo) X-ray Source'
_diffrn_radiation_type MoK\a
_diffrn_radiation_wavelength 0.71073
_diffrn_reflns_av_R_equivalents 0.0480
_diffrn_reflns_av_sigmaI/netI 0.0484
_diffrn_reflns_limit_h_max 14
_diffrn_reflns_limit_h_min -14
_diffrn_reflns_limit_k_max 9
_diffrn_reflns_limit_k_min -10
_diffrn_reflns_limit_l_max 18
_diffrn_reflns_limit_l_min -18
_diffrn_reflns_number 11933
_diffrn_reflns_theta_full 25.00
_diffrn_reflns_theta_max 25.00
_diffrn_reflns_theta_min 3.24
_exptl_absorpt_coefficient_mu 1.132
_exptl_absorpt_correction_T_max 0.7970
_exptl_absorpt_correction_T_min 0.7422
_exptl_absorpt_correction_type multi-scan
_exptl_absorpt_process_details
;
CrysAlis RED, Oxford Diffraction Ltd.,
Version 1.171.31.7 (release 18-10-2006 CrysAlis171 .NET)
(compiled Oct 18 2006,16:28:17)
Empirical absorption correction using spherical harmonics,
implemented in SCALE3 ABSPACK scaling algorithm.
;
_exptl_crystal_colour black
_exptl_crystal_density_diffrn 1.739
_exptl_crystal_density_method 'not measured'
_exptl_crystal_description block
_exptl_crystal_F_000 860
_exptl_crystal_size_max 0.28
_exptl_crystal_size_mid 0.23
_exptl_crystal_size_min 0.21
_refine_diff_density_max 0.471
_refine_diff_density_min -0.336
_refine_diff_density_rms 0.083
_refine_ls_extinction_method none
_refine_ls_goodness_of_fit_ref 0.941
_refine_ls_hydrogen_treatment riding
_refine_ls_matrix_type full
_refine_ls_number_parameters 219
_refine_ls_number_reflns 2887
_refine_ls_number_restraints 0
_refine_ls_restrained_S_all 0.941
_refine_ls_R_factor_all 0.0432
_refine_ls_R_factor_gt 0.0293
_refine_ls_shift/su_max 0.001
_refine_ls_shift/su_mean 0.000
_refine_ls_structure_factor_coef Fsqd
_refine_ls_weighting_details 'calc w=1/[\s^2^(Fo^2^)+(0.0347P)^2^+0.0000P] where P=(Fo^2^+2Fc^2^)/3'
_refine_ls_weighting_scheme calc
_refine_ls_wR_factor_gt 0.0628
_refine_ls_wR_factor_ref 0.0648
_reflns_number_gt 2204
_reflns_number_total 2887
_reflns_threshold_expression >2sigma(I)
_cod_data_source_file c2dt31763j.txt
_cod_data_source_block 1
_cod_depositor_comments
;
The following automatic conversions were performed:

'_symmetry_cell_setting' value 'Monoclinic' changed to 'monoclinic'
according to
/usr/data/users/saulius/automatic-downloads/retrospective/RSC/lib/dictionaries/cif_core.dic
dictionary named 'cif_core.dic' version 2.4.2 from 2011-04-26.

Automatic conversion script
Id: cif_fix_values 2281 2013-09-26 08:29:07Z andrius 
;
_cod_original_sg_symbol_H-M 'P 21/c'
_cod_database_code 7029978

loop_
_symmetry_equiv_pos_as_xyz
'x, y, z'
'-x, y+1/2, -z+1/2'
'-x, -y, -z'
'x, -y-1/2, z-1/2'

loop_
_atom_site_label
_atom_site_type_symbol
_atom_site_fract_x
_atom_site_fract_y
_atom_site_fract_z
_atom_site_U_iso_or_equiv
_atom_site_adp_type
_atom_site_occupancy
_atom_site_symmetry_multiplicity
_atom_site_calc_flag
_atom_site_refinement_flags
Ru1 Ru 0.26422(2) 0.36171(3) 0.423973(17) 0.01941(10) Uani 1 1 d .
Cl1 Cl 0.17631(7) 0.59614(10) 0.37433(6) 0.0302(2) Uani 1 1 d .
N1 N 0.3426(2) 0.3711(3) 0.31528(17) 0.0222(6) Uani 1 1 d .
N2 N 0.3991(2) 0.4574(3) 0.46644(16) 0.0173(6) Uani 1 1 d .
N3 N 0.2240(2) 0.4187(3) 0.54380(18) 0.0234(7) Uani 1 1 d .
O1 O 0.33683(18) 0.1500(3) 0.45614(14) 0.0239(5) Uani 1 1 d .
O2 O 0.12020(19) 0.2500(3) 0.38248(15) 0.0258(6) Uani 1 1 d .
C1 C 0.2955(3) 0.3510(4) 0.2358(2) 0.0292(8) Uani 1 1 d .
H1 H 0.2268 0.2990 0.2286 0.035 Uiso 1 1 calc R
C2 C 0.3441(3) 0.4035(5) 0.1655(2) 0.0379(10) Uani 1 1 d .
H2 H 0.3110 0.3834 0.1104 0.045 Uiso 1 1 calc R
C3 C 0.4419(3) 0.4860(5) 0.1758(2) 0.0369(10) Uani 1 1 d .
H3 H 0.4751 0.5268 0.1280 0.044 Uiso 1 1 calc R
C4 C 0.4902(3) 0.5082(4) 0.2561(2) 0.0304(9) Uani 1 1 d .
H4 H 0.5562 0.5671 0.2643 0.037 Uiso 1 1 calc R
C5 C 0.4426(3) 0.4444(4) 0.3249(2) 0.0217(8) Uani 1 1 d .
C6 C 0.4834(3) 0.4689(4) 0.4140(2) 0.0178(7) Uani 1 1 d .
C7 C 0.4126(3) 0.4947(4) 0.5513(2) 0.0196(8) Uani 1 1 d .
C8 C 0.3065(3) 0.4976(4) 0.5901(2) 0.0201(8) Uani 1 1 d .
C9 C 0.2848(3) 0.5868(4) 0.6599(2) 0.0266(8) Uani 1 1 d .
H9 H 0.3420 0.6452 0.6890 0.032 Uiso 1 1 calc R
C10 C 0.1803(3) 0.5913(5) 0.6873(2) 0.0312(9) Uani 1 1 d .
H10 H 0.1651 0.6512 0.7357 0.037 Uiso 1 1 calc R
C11 C 0.0989(3) 0.5075(5) 0.6434(2) 0.0324(9) Uani 1 1 d .
H11 H 0.0268 0.5063 0.6618 0.039 Uiso 1 1 calc R
C12 C 0.1231(3) 0.4254(4) 0.5723(2) 0.0277(9) Uani 1 1 d .
H12 H 0.0655 0.3704 0.5416 0.033 Uiso 1 1 calc R
C13 C -0.0138(3) 0.0510(5) 0.3647(3) 0.0404(10) Uani 1 1 d .
H13A H -0.0644 0.0898 0.4052 0.061 Uiso 1 1 calc R
H13B H -0.0164 -0.0643 0.3629 0.061 Uiso 1 1 calc R
H13C H -0.0353 0.0931 0.3083 0.061 Uiso 1 1 calc R
C14 C 0.1014(3) 0.1041(4) 0.3917(2) 0.0258(8) Uani 1 1 d .
C15 C 0.1774(3) -0.0062(4) 0.4227(2) 0.0307(9) Uani 1 1 d .
H15 H 0.1512 -0.1110 0.4269 0.037 Uiso 1 1 calc R
C16 C 0.2871(3) 0.0173(4) 0.4483(2) 0.0261(8) Uani 1 1 d .
C17 C 0.3567(3) -0.1257(4) 0.4713(3) 0.0369(10) Uani 1 1 d .
H17A H 0.4330 -0.0931 0.4836 0.055 Uiso 1 1 calc R
H17B H 0.3523 -0.1999 0.4238 0.055 Uiso 1 1 calc R
H17C H 0.3298 -0.1766 0.5213 0.055 Uiso 1 1 calc R

loop_
_atom_site_aniso_label
_atom_site_aniso_U_11
_atom_site_aniso_U_22
_atom_site_aniso_U_33
_atom_site_aniso_U_23
_atom_site_aniso_U_13
_atom_site_aniso_U_12
Ru1 0.01816(15) 0.01604(15) 0.02351(16) -0.00021(13) -0.00221(10) -0.00170(13)
Cl1 0.0274(5) 0.0198(5) 0.0420(5) 0.0023(4) -0.0072(4) 0.0004(4)
N1 0.0220(15) 0.0180(15) 0.0255(15) -0.0018(13) -0.0057(12) 0.0014(13)
N2 0.0201(15) 0.0135(14) 0.0182(15) 0.0015(12) 0.0006(12) 0.0016(12)
N3 0.0191(16) 0.0216(15) 0.0296(16) 0.0048(13) 0.0008(13) -0.0015(13)
O1 0.0220(13) 0.0172(12) 0.0318(13) 0.0010(11) -0.0043(10) -0.0027(11)
O2 0.0215(13) 0.0215(14) 0.0338(14) 0.0000(11) -0.0027(11) -0.0023(11)
C1 0.029(2) 0.029(2) 0.028(2) -0.0048(18) -0.0075(16) -0.0026(18)
C2 0.041(2) 0.052(3) 0.020(2) -0.0069(18) -0.0048(18) -0.002(2)
C3 0.036(2) 0.055(3) 0.020(2) 0.0013(19) 0.0037(18) -0.004(2)
C4 0.026(2) 0.037(2) 0.027(2) 0.0004(18) 0.0007(17) -0.0044(18)
C5 0.0205(19) 0.0190(19) 0.0250(19) -0.0034(15) -0.0017(15) 0.0037(15)
C6 0.0163(17) 0.0162(17) 0.0212(18) 0.0015(14) 0.0032(14) -0.0026(14)
C7 0.0235(19) 0.0160(18) 0.0192(19) 0.0011(14) 0.0010(15) 0.0014(15)
C8 0.0205(18) 0.0194(18) 0.0206(18) 0.0018(15) 0.0017(15) -0.0014(15)
C9 0.0232(19) 0.028(2) 0.028(2) 0.0001(16) -0.0037(16) 0.0014(16)
C10 0.029(2) 0.038(2) 0.027(2) -0.0044(17) 0.0022(17) 0.0055(18)
C11 0.0187(19) 0.046(2) 0.033(2) 0.0052(19) 0.0068(17) 0.0027(18)
C12 0.0199(19) 0.033(2) 0.030(2) 0.0047(17) -0.0007(16) -0.0038(16)
C13 0.030(2) 0.029(2) 0.060(3) -0.005(2) -0.008(2) -0.0060(19)
C14 0.028(2) 0.020(2) 0.030(2) -0.0043(15) 0.0002(16) -0.0031(16)
C15 0.030(2) 0.0163(19) 0.045(2) -0.0008(17) -0.0012(19) -0.0032(17)
C16 0.029(2) 0.022(2) 0.028(2) -0.0001(16) 0.0025(16) 0.0023(17)
C17 0.037(2) 0.023(2) 0.048(2) 0.0012(19) -0.0127(19) -0.0003(19)

loop_
_atom_type_symbol
_atom_type_description
_atom_type_scat_dispersion_real
_atom_type_scat_dispersion_imag
_atom_type_scat_source
C C 0.0033 0.0016 'International Tables Vol C Tables 4.2.6.8 and 6.1.1.4'
H H 0.0000 0.0000 'International Tables Vol C Tables 4.2.6.8 and 6.1.1.4'
O O 0.0106 0.0060 'International Tables Vol C Tables 4.2.6.8 and 6.1.1.4'
N N 0.0061 0.0033 'International Tables Vol C Tables 4.2.6.8 and 6.1.1.4'
Cl Cl 0.1484 0.1585 'International Tables Vol C Tables 4.2.6.8 and 6.1.1.4'
Ru Ru -1.2594 0.8363 'International Tables Vol C Tables 4.2.6.8 and 6.1.1.4'

loop_
_geom_angle_atom_site_label_1
_geom_angle_atom_site_label_2
_geom_angle_atom_site_label_3
_geom_angle
_geom_angle_site_symmetry_1
_geom_angle_site_symmetry_3
N2 Ru1 N1 80.44(11) . .
N2 Ru1 N3 80.39(11) . .
N1 Ru1 N3 158.99(11) . .
N2 Ru1 O1 86.47(10) . .
N1 Ru1 O1 91.30(10) . .
N3 Ru1 O1 96.03(10) . .
N2 Ru1 O2 177.23(10) . .
N1 Ru1 O2 101.07(10) . .
N3 Ru1 O2 98.45(10) . .
O1 Ru1 O2 91.17(9) . .
N2 Ru1 Cl1 96.81(8) . .
N1 Ru1 Cl1 85.20(8) . .
N3 Ru1 Cl1 88.60(8) . .
O1 Ru1 Cl1 174.73(7) . .
O2 Ru1 Cl1 85.65(7) . .
C1 N1 C5 118.4(3) . .
C1 N1 Ru1 125.9(2) . .
C5 N1 Ru1 113.3(2) . .
C6 N2 C7 122.1(3) . .
C6 N2 Ru1 118.8(2) . .
C7 N2 Ru1 118.6(2) . .
C12 N3 C8 117.1(3) . .
C12 N3 Ru1 127.4(2) . .
C8 N3 Ru1 113.1(2) . .
C16 O1 Ru1 123.5(2) . .
C14 O2 Ru1 124.6(2) . .
N1 C1 C2 122.2(3) . .
N1 C1 H1 118.9 . .
C2 C1 H1 118.9 . .
C1 C2 C3 119.2(3) . .
C1 C2 H2 120.4 . .
C3 C2 H2 120.4 . .
C4 C3 C2 119.2(4) . .
C4 C3 H3 120.4 . .
C2 C3 H3 120.4 . .
C3 C4 C5 119.9(4) . .
C3 C4 H4 120.1 . .
C5 C4 H4 120.1 . .
N1 C5 C4 120.9(3) . .
N1 C5 C6 114.0(3) . .
C4 C5 C6 124.5(3) . .
N2 C6 C7 118.9(3) . 3_666
N2 C6 C5 110.6(3) . .
C7 C6 C5 130.4(3) 3_666 .
N2 C7 C6 118.7(3) . 3_666
N2 C7 C8 111.3(3) . .
C6 C7 C8 129.9(3) 3_666 .
N3 C8 C9 121.1(3) . .
N3 C8 C7 113.7(3) . .
C9 C8 C7 124.6(3) . .
C10 C9 C8 120.2(3) . .
C10 C9 H9 119.9 . .
C8 C9 H9 119.9 . .
C11 C10 C9 118.7(3) . .
C11 C10 H10 120.7 . .
C9 C10 H10 120.7 . .
C10 C11 C12 119.2(3) . .
C10 C11 H11 120.4 . .
C12 C11 H11 120.4 . .
N3 C12 C11 123.6(3) . .
N3 C12 H12 118.2 . .
C11 C12 H12 118.2 . .
C14 C13 H13A 109.5 . .
C14 C13 H13B 109.5 . .
H13A C13 H13B 109.5 . .
C14 C13 H13C 109.5 . .
H13A C13 H13C 109.5 . .
H13B C13 H13C 109.5 . .
O2 C14 C15 125.4(3) . .
O2 C14 C13 115.5(3) . .
C15 C14 C13 119.1(3) . .
C14 C15 C16 128.1(3) . .
C14 C15 H15 116.0 . .
C16 C15 H15 116.0 . .
O1 C16 C15 126.6(3) . .
O1 C16 C17 115.3(3) . .
C15 C16 C17 118.1(3) . .
C16 C17 H17A 109.5 . .
C16 C17 H17B 109.5 . .
H17A C17 H17B 109.5 . .
C16 C17 H17C 109.5 . .
H17A C17 H17C 109.5 . .
H17B C17 H17C 109.5 . .

loop_
_geom_bond_atom_site_label_1
_geom_bond_atom_site_label_2
_geom_bond_distance
_geom_bond_site_symmetry_2
Ru1 N2 1.918(3) .
Ru1 N1 2.032(3) .
Ru1 N3 2.053(3) .
Ru1 O1 2.053(2) .
Ru1 O2 2.066(2) .
Ru1 Cl1 2.3702(9) .
N1 C1 1.357(4) .
N1 C5 1.372(4) .
N2 C6 1.373(4) .
N2 C7 1.379(4) .
N3 C12 1.345(4) .
N3 C8 1.378(4) .
O1 C16 1.283(4) .
O2 C14 1.271(4) .
C1 C2 1.374(5) .
C1 H1 0.9500 .
C2 C3 1.386(5) .
C2 H2 0.9500 .
C3 C4 1.378(5) .
C3 H3 0.9500 .
C4 C5 1.383(5) .
C4 H4 0.9500 .
C5 C6 1.477(5) .
C6 C7 1.385(4) 3_666
C7 C6 1.385(4) 3_666
C7 C8 1.475(5) .
C8 C9 1.382(5) .
C9 C10 1.380(5) .
C9 H9 0.9500 .
C10 C11 1.372(5) .
C10 H10 0.9500 .
C11 C12 1.375(5) .
C11 H11 0.9500 .
C12 H12 0.9500 .
C13 C14 1.512(5) .
C13 H13A 0.9800 .
C13 H13B 0.9800 .
C13 H13C 0.9800 .
C14 C15 1.384(5) .
C15 C16 1.388(5) .
C15 H15 0.9500 .
C16 C17 1.512(5) .
C17 H17A 0.9800 .
C17 H17B 0.9800 .
C17 H17C 0.9800 .

loop_
_geom_torsion_atom_site_label_1
_geom_torsion_atom_site_label_2
_geom_torsion_atom_site_label_3
_geom_torsion_atom_site_label_4
_geom_torsion
_geom_torsion_site_symmetry_1
_geom_torsion_site_symmetry_4
N2 Ru1 N1 C1 -165.5(3) . .
N3 Ru1 N1 C1 -141.1(3) . .
O1 Ru1 N1 C1 108.3(3) . .
O2 Ru1 N1 C1 16.8(3) . .
Cl1 Ru1 N1 C1 -67.8(3) . .
N2 Ru1 N1 C5 -3.5(2) . .
N3 Ru1 N1 C5 21.0(4) . .
O1 Ru1 N1 C5 -89.7(2) . .
O2 Ru1 N1 C5 178.9(2) . .
Cl1 Ru1 N1 C5 94.3(2) . .
N1 Ru1 N2 C6 -7.7(2) . .
N3 Ru1 N2 C6 -179.1(2) . .
O1 Ru1 N2 C6 84.2(2) . .
O2 Ru1 N2 C6 116(2) . .
Cl1 Ru1 N2 C6 -91.6(2) . .
N1 Ru1 N2 C7 -179.9(2) . .
N3 Ru1 N2 C7 8.7(2) . .
O1 Ru1 N2 C7 -88.0(2) . .
O2 Ru1 N2 C7 -57(2) . .
Cl1 Ru1 N2 C7 96.1(2) . .
N2 Ru1 N3 C12 163.8(3) . .
N1 Ru1 N3 C12 139.4(3) . .
O1 Ru1 N3 C12 -110.8(3) . .
O2 Ru1 N3 C12 -18.7(3) . .
Cl1 Ru1 N3 C12 66.7(3) . .
N2 Ru1 N3 C8 2.5(2) . .
N1 Ru1 N3 C8 -22.0(4) . .
O1 Ru1 N3 C8 87.8(2) . .
O2 Ru1 N3 C8 179.9(2) . .
Cl1 Ru1 N3 C8 -94.7(2) . .
N2 Ru1 O1 C16 176.5(3) . .
N1 Ru1 O1 C16 -103.1(3) . .
N3 Ru1 O1 C16 96.6(3) . .
O2 Ru1 O1 C16 -2.0(3) . .
Cl1 Ru1 O1 C16 -54.8(9) . .
N2 Ru1 O2 C14 -24(2) . .
N1 Ru1 O2 C14 99.1(3) . .
N3 Ru1 O2 C14 -88.8(3) . .
O1 Ru1 O2 C14 7.5(3) . .
Cl1 Ru1 O2 C14 -176.7(3) . .
C5 N1 C1 C2 -0.9(5) . .
Ru1 N1 C1 C2 160.3(3) . .
N1 C1 C2 C3 -3.0(6) . .
C1 C2 C3 C4 2.5(6) . .
C2 C3 C4 C5 1.8(6) . .
C1 N1 C5 C4 5.4(5) . .
Ru1 N1 C5 C4 -158.2(3) . .
C1 N1 C5 C6 176.5(3) . .
Ru1 N1 C5 C6 13.0(3) . .
C3 C4 C5 N1 -5.9(5) . .
C3 C4 C5 C6 -176.0(4) . .
C7 N2 C6 C7 5.9(5) . 3_666
Ru1 N2 C6 C7 -166.0(2) . 3_666
C7 N2 C6 C5 -171.8(3) . .
Ru1 N2 C6 C5 16.3(3) . .
N1 C5 C6 N2 -18.6(4) . .
C4 C5 C6 N2 152.2(3) . .
N1 C5 C6 C7 164.1(3) . 3_666
C4 C5 C6 C7 -25.2(6) . 3_666
C6 N2 C7 C6 -5.9(5) . 3_666
Ru1 N2 C7 C6 166.0(2) . 3_666
C6 N2 C7 C8 170.7(3) . .
Ru1 N2 C7 C8 -17.3(3) . .
C12 N3 C8 C9 -3.6(5) . .
Ru1 N3 C8 C9 159.8(3) . .
C12 N3 C8 C7 -175.6(3) . .
Ru1 N3 C8 C7 -12.1(3) . .
N2 C7 C8 N3 18.7(4) . .
C6 C7 C8 N3 -165.2(3) 3_666 .
N2 C7 C8 C9 -153.0(3) . .
C6 C7 C8 C9 23.2(6) 3_666 .
N3 C8 C9 C10 3.6(5) . .
C7 C8 C9 C10 174.7(3) . .
C8 C9 C10 C11 -0.9(5) . .
C9 C10 C11 C12 -1.7(6) . .
C8 N3 C12 C11 0.9(5) . .
Ru1 N3 C12 C11 -159.8(3) . .
C10 C11 C12 N3 1.7(6) . .
Ru1 O2 C14 C15 -7.2(5) . .
Ru1 O2 C14 C13 173.9(2) . .
O2 C14 C15 C16 -0.9(6) . .
C13 C14 C15 C16 178.0(4) . .
Ru1 O1 C16 C15 -4.2(5) . .
Ru1 O1 C16 C17 177.0(2) . .
C14 C15 C16 O1 7.5(6) . .
C14 C15 C16 C17 -173.7(4) . .
